data_9002929
loop_
_publ_author_name
'Thompson, R. M.'
'Downs, R. T.'

_publ_section_title
;Model pyroxenes I: Ideal pyroxene topologies Pyroxene #16 based on stacking
 sequence ABABACABABAC Note: Atoms Mg, Si, and O are assigned to atomic
 positions just for convenience.
;
_journal_name_full 'American Mineralogist'
_journal_page_first 653
_journal_page_last 666
_journal_paper_doi 10.2138/am-2003-0419
_journal_volume 88
_journal_year 2003
_chemical_formula_structural Mg2(Si2O6)
_chemical_formula_sum 'Mg O3 Si'
_chemical_name_mineral Pyroxene-ideal
_space_group_IT_number 9
_symmetry_space_group_name_Hall 'C -2yc'
_symmetry_space_group_name_H-M 'C 1 c 1'
_cell_angle_alpha 90
_cell_angle_beta 100.024987862
_cell_angle_gamma 90
_cell_length_a 19.8997487421
_cell_length_b 6
_cell_length_c 3.46410161514
_cell_formula_units_Z 24
_cell_volume 407.294
_exptl_crystal_density_diffrn 9.823
_cod_original_cell_volume 407.293
_cod_original_formula_sum 'Si Mg O3'
_cod_database_code 9002929
_cod_struct_determination_method theoretical

loop_
_symmetry_equiv_pos_as_xyz
x,y,z
1/2+x,1/2+y,z
x,-y,1/2+z
1/2+x,1/2-y,1/2+z

loop_
_atom_site_label
_atom_site_fract_x
_atom_site_fract_y
_atom_site_fract_z
SiA 0.02083 0.41667 0.35417
SiB 0.06250 0.08333 0.06250
Mg1a 0.12500 0.41667 0.79167
Mg2a 0.12500 0.25000 0.29167
SiC 0.18750 0.08333 0.52083
SiD 0.22917 0.41667 0.22917
Mg1b 0.29167 0.08333 0.95833
Mg2b 0.29167 0.25000 0.45833
SiE 0.35417 0.58333 0.52083
SiF 0.39583 0.08333 0.39583
Mg1c 0.45833 0.41667 0.79167
Mg2c 0.45833 0.25000 0.29167
O1A 0.08333 0.41667 0.41667
O2A 0.00000 0.75000 0.00000
O3A 0.00000 0.41667 0.00000
O1B 0.00000 0.08333 0.00000
O2B 0.08333 0.25000 0.91667
O3B 0.08333 0.08333 0.41667
O1C 0.25000 0.08333 0.58333
O2C 0.16667 0.25000 0.66667
O3C 0.16667 0.08333 0.16667
O1D 0.16667 0.41667 0.16667
O2D 0.25000 0.75000 0.58333
O3D 0.25000 0.41667 0.58333
O1E 0.41667 0.58333 0.58333
O2E 0.33333 0.75000 0.33333
O3E 0.33333 0.41667 0.33333
O1F 0.33333 0.08333 0.33333
O2F 0.41667 0.25000 0.58333
O3F 0.41667 0.08333 0.08333

_database_code_amcsd 0003018
